data_2207316
loop_
_publ_author_name
'Shujiang Tu'
'Xiaotong Zhu'
'Jinpeng Zhang'
'Jianing Xu'
'Qian Wang'

_publ_section_title 4-(4-Chlorophenyl)-1,7,7-trimethyl-1,2,3,4,5,6,7,8-octahydroquinoline-2,5-dione
_journal_coeditor_code OB6488
_journal_issue 11
_journal_name_full 'Acta Crystallographica Section E'
_journal_page_first o3536
_journal_page_last o3537
_journal_paper_doi 10.1107/S1600536805008573
_journal_volume 61
_journal_year 2005
_chemical_formula_iupac 'C18 H20 Cl N O2'
_chemical_formula_moiety 'C18 H20 Cl N O2'
_chemical_formula_sum 'C18 H20 Cl N O2'
_chemical_formula_weight 317.80
_chemical_melting_point 448.5(5)
_chemical_name_systematic 4-(4-Chlorophenyl)-1,7,7-trimethyl-1,2,3,4,5,6,7,8-octahydroquinoline-2,5-dione
_space_group_IT_number 29
_symmetry_cell_setting orthorhombic
_symmetry_space_group_name_Hall 'P 2c -2ac'
_symmetry_space_group_name_H-M 'P c a 21'
_atom_sites_solution_hydrogens geom
_atom_sites_solution_primary direct
_atom_sites_solution_secondary difmap
_cell_angle_alpha 90.00
_cell_angle_beta 90.00
_cell_angle_gamma 90.00
_cell_formula_units_Z 4
_cell_length_a 17.492(3)
_cell_length_b 9.805(2)
_cell_length_c 9.634(2)
_cell_measurement_reflns_used 1544
_cell_measurement_temperature 298(2)
_cell_measurement_theta_max 19.845
_cell_measurement_theta_min 2.329
_cell_volume 1652.3(6)
_computing_cell_refinement 'SAINT (Siemens, 1996)'
_computing_data_collection 'SMART (Siemens, 1996)'
_computing_data_reduction SAINT
_computing_molecular_graphics 'SHELXTL (Sheldrick, 1997)'
_computing_publication_material SHELXTL
_computing_structure_refinement 'SHELXL97 (Sheldrick, 1997)'
_computing_structure_solution 'SHELXS97 (Sheldrick, 1997)'
_diffrn_ambient_temperature 298(2)
_diffrn_measured_fraction_theta_full 0.985
_diffrn_measured_fraction_theta_max 0.985
_diffrn_measurement_device_type 'Bruker SMART CCD area-detector'
_diffrn_measurement_method '\f and \w'
_diffrn_radiation_monochromator graphite
_diffrn_radiation_source 'fine-focus sealed tube'
_diffrn_radiation_type MoK\a
_diffrn_radiation_wavelength 0.71073
_diffrn_reflns_av_R_equivalents 0.0502
_diffrn_reflns_av_sigmaI/netI 0.0391
_diffrn_reflns_limit_h_max 18
_diffrn_reflns_limit_h_min -20
_diffrn_reflns_limit_k_max 11
_diffrn_reflns_limit_k_min -11
_diffrn_reflns_limit_l_max 7
_diffrn_reflns_limit_l_min -11
_diffrn_reflns_number 8088
_diffrn_reflns_theta_full 25.02
_diffrn_reflns_theta_max 25.02
_diffrn_reflns_theta_min 2.33
_exptl_absorpt_coefficient_mu 0.238
_exptl_absorpt_correction_T_max 0.9607
_exptl_absorpt_correction_T_min 0.9343
_exptl_absorpt_correction_type multi-scan
_exptl_absorpt_process_details '(SADABS; Sheldrick, 1996)'
_exptl_crystal_colour yellow
_exptl_crystal_density_diffrn 1.278
_exptl_crystal_density_method 'not measured'
_exptl_crystal_description block
_exptl_crystal_F_000 672
_exptl_crystal_size_max 0.29
_exptl_crystal_size_mid 0.25
_exptl_crystal_size_min 0.17
_refine_diff_density_max 0.415
_refine_diff_density_min -0.287
_refine_ls_abs_structure_details 'Flack (1983), 568 Friedel pairs'
_refine_ls_abs_structure_Flack -0.14(17)
_refine_ls_extinction_method none
_refine_ls_goodness_of_fit_ref 1.016
_refine_ls_hydrogen_treatment constr
_refine_ls_matrix_type full
_refine_ls_number_parameters 202
_refine_ls_number_reflns 2127
_refine_ls_number_restraints 1
_refine_ls_restrained_S_all 1.016
_refine_ls_R_factor_all 0.0992
_refine_ls_R_factor_gt 0.0591
_refine_ls_shift/su_max 0.000
_refine_ls_shift/su_mean 0.000
_refine_ls_structure_factor_coef Fsqd
_refine_ls_weighting_details 'calc w = 1/[\s^2^(Fo^2^)+(0.1083P)^2^] where P=  (Fo^2^+2Fc^2^)/3'
_refine_ls_weighting_scheme calc
_refine_ls_wR_factor_gt 0.1491
_refine_ls_wR_factor_ref 0.1785
_reflns_number_gt 1321
_reflns_number_total 2127
_reflns_threshold_expression I>2\s(I)
_cod_data_source_file ob6488.cif
_cod_data_source_block I
_cod_depositor_comments
;
The following automatic conversions were performed:
'_symmetry_cell_setting' value 'Orthorhombic' changed to 'orthorhombic'
according to '/home/saulius/struct/CIF-dictionaries/cif_core.dic'
dictionary named 'cif_core.dic' version 2.4.1 from 2010-06-29.

Automatic conversion script
Id: cif_fix_enum 1527 2010-12-29 10:47:43Z saulius 

The following automatic conversions were performed:

'_chemical_melting_point' value '448-449' was changed to '448.5(5)' -
the average value was taken and precision was estimated.

Automatic conversion script
Id: cif_fix_values 1646 2011-03-28 12:23:43Z adriana 

The following automatic conversions were performed:

'_chemical_melting_point' value '448-449' was changed to '448.5(5)' -
the average value was taken and precision was
estimated.

'_symmetry_cell_setting' value 'Orthorhombic' changed to
'orthorhombic' according to
/home/saulius/struct/CIF-dictionaries/cif_core.dic dictionary named
'cif_core.dic' version 2.4.1 from 2010-06-29.

Automatic conversion script
Id: cif_fix_values 1715 2011-07-08 13:25:40Z adriana 
;
_cod_original_cell_volume 1652.3(7)
_cod_database_code 2207316
_cod_database_fobs_code 2207316

loop_
_symmetry_equiv_pos_as_xyz
'x, y, z'
'-x, -y, z+1/2'
'x+1/2, -y, z'
'-x+1/2, y, z+1/2'

loop_
_atom_site_label
_atom_site_fract_x
_atom_site_fract_y
_atom_site_fract_z
_atom_site_U_iso_or_equiv
_atom_site_adp_type
_atom_site_calc_flag
_atom_site_refinement_flags
_atom_site_occupancy
_atom_site_type_symbol
Cl1 0.19846(12) -0.41262(17) 0.3234(4) 0.1475(12) Uani d . 1 Cl
N1 -0.0080(2) 0.2082(5) 0.4219(5) 0.0699(13) Uani d . 1 N
O1 -0.0336(3) 0.1489(7) 0.2017(5) 0.1250(19) Uani d . 1 O
O2 0.2465(2) 0.2864(4) 0.5616(5) 0.0796(11) Uani d . 1 O
C1 0.0128(4) 0.1929(7) 0.2833(7) 0.0773(17) Uani d . 1 C
C2 0.0901(4) 0.2313(7) 0.2432(6) 0.0778(18) Uani d . 1 C
H2A 0.0921 0.3292 0.2296 0.093 Uiso calc R 1 H
H2B 0.1025 0.1882 0.1554 0.093 Uiso calc R 1 H
C3 0.1494(3) 0.1909(5) 0.3499(6) 0.0602(13) Uani d . 1 C
H3 0.1975 0.2366 0.3262 0.072 Uiso calc R 1 H
C4 0.1218(3) 0.2474(5) 0.4874(5) 0.0529(12) Uani d . 1 C
C5 0.1791(3) 0.2980(5) 0.5846(6) 0.0662(15) Uani d . 1 C
C6 0.1508(3) 0.3728(9) 0.7070(8) 0.106(3) Uani d . 1 C
H6A 0.1881 0.3628 0.7808 0.127 Uiso calc R 1 H
H6B 0.1486 0.4689 0.6835 0.127 Uiso calc R 1 H
C7 0.0770(3) 0.3332(6) 0.7611(6) 0.0734(16) Uani d . 1 C
C8 0.0171(3) 0.3047(6) 0.6516(6) 0.0648(14) Uani d . 1 C
H8A -0.0188 0.2386 0.6885 0.078 Uiso calc R 1 H
H8B -0.0110 0.3883 0.6341 0.078 Uiso calc R 1 H
C9 0.0465(3) 0.2536(5) 0.5195(6) 0.0559(13) Uani d . 1 C
C10 -0.0854(3) 0.1780(8) 0.4633(9) 0.104(3) Uani d . 1 C
H10A -0.1083 0.2581 0.5027 0.156 Uiso calc R 1 H
H10B -0.0852 0.1062 0.5311 0.156 Uiso calc R 1 H
H10C -0.1144 0.1496 0.3837 0.156 Uiso calc R 1 H
C11 0.1637(2) 0.0402(5) 0.3519(5) 0.0529(11) Uani d . 1 C
C12 0.2105(3) -0.0171(6) 0.2507(7) 0.0748(15) Uani d . 1 C
H12 0.2345 0.0392 0.1863 0.090 Uiso calc R 1 H
C13 0.2218(3) -0.1565(7) 0.2447(8) 0.0840(19) Uani d . 1 C
H13 0.2540 -0.1930 0.1774 0.101 Uiso calc R 1 H
C14 0.1865(3) -0.2398(6) 0.3356(8) 0.0769(19) Uani d . 1 C
C15 0.1413(3) -0.1873(5) 0.4389(7) 0.0665(14) Uani d . 1 C
H15 0.1181 -0.2444 0.5034 0.080 Uiso calc R 1 H
C16 0.1309(3) -0.0489(5) 0.4451(6) 0.0600(13) Uani d . 1 C
H16 0.1004 -0.0135 0.5155 0.072 Uiso calc R 1 H
C17 0.0932(4) 0.1822(6) 0.8257(8) 0.096(2) Uani d . 1 C
H17A 0.1114 0.1227 0.7538 0.144 Uiso calc R 1 H
H17B 0.0467 0.1461 0.8638 0.144 Uiso calc R 1 H
H17C 0.1310 0.1888 0.8976 0.144 Uiso calc R 1 H
C18 0.0476(4) 0.4086(7) 0.8815(7) 0.097(2) Uani d . 1 C
H18A 0.0891 0.4297 0.9432 0.145 Uiso calc R 1 H
H18B 0.0105 0.3538 0.9293 0.145 Uiso calc R 1 H
H18C 0.0240 0.4917 0.8507 0.145 Uiso calc R 1 H

loop_
_atom_site_aniso_label
_atom_site_aniso_U_11
_atom_site_aniso_U_22
_atom_site_aniso_U_33
_atom_site_aniso_U_12
_atom_site_aniso_U_13
_atom_site_aniso_U_23
Cl1 0.1430(15) 0.0754(10) 0.224(3) 0.0267(10) 0.0609(19) -0.0065(15)
N1 0.060(2) 0.093(3) 0.057(3) -0.008(2) -0.011(2) -0.003(3)
O1 0.126(4) 0.171(5) 0.078(4) -0.020(4) -0.038(3) -0.025(3)
O2 0.059(2) 0.106(3) 0.074(3) -0.003(2) 0.000(2) -0.008(3)
C1 0.083(4) 0.090(4) 0.058(4) -0.003(3) -0.031(4) -0.004(3)
C2 0.109(5) 0.087(4) 0.038(3) -0.009(3) -0.009(3) 0.011(3)
C3 0.069(3) 0.064(3) 0.047(3) -0.008(2) 0.005(3) 0.006(3)
C4 0.057(3) 0.055(3) 0.047(3) -0.008(2) 0.000(2) 0.001(2)
C5 0.054(3) 0.074(4) 0.070(4) -0.001(2) -0.010(3) -0.010(3)
C6 0.084(4) 0.153(7) 0.080(5) -0.003(5) -0.012(4) -0.061(5)
C7 0.076(4) 0.087(4) 0.058(4) -0.012(3) 0.003(3) -0.025(3)
C8 0.061(3) 0.079(4) 0.055(3) 0.006(3) -0.004(3) -0.005(3)
C9 0.065(3) 0.054(3) 0.049(3) -0.002(2) -0.013(3) -0.003(3)
C10 0.063(3) 0.147(6) 0.102(6) -0.023(4) -0.011(4) -0.009(5)
C11 0.058(2) 0.055(3) 0.045(3) -0.005(2) 0.002(3) 0.000(3)
C12 0.082(3) 0.076(4) 0.067(4) -0.009(3) 0.026(3) 0.001(4)
C13 0.083(4) 0.079(4) 0.090(5) 0.007(3) 0.030(4) -0.016(4)
C14 0.061(3) 0.067(3) 0.102(6) 0.009(2) 0.010(4) -0.009(4)
C15 0.071(3) 0.060(3) 0.068(4) -0.004(3) 0.007(3) 0.008(3)
C16 0.068(3) 0.060(3) 0.051(3) -0.003(2) 0.008(3) 0.001(3)
C17 0.129(5) 0.087(4) 0.072(5) 0.002(3) -0.008(4) 0.007(4)
C18 0.102(4) 0.126(6) 0.062(4) 0.026(4) -0.008(4) -0.026(4)

loop_
_atom_type_symbol
_atom_type_description
_atom_type_scat_dispersion_real
_atom_type_scat_dispersion_imag
_atom_type_scat_source
C C 0.0033 0.0016 'International Tables Vol C Tables 4.2.6.8 and 6.1.1.4'
H H 0.0000 0.0000 'International Tables Vol C Tables 4.2.6.8 and 6.1.1.4'
N N 0.0061 0.0033 'International Tables Vol C Tables 4.2.6.8 and 6.1.1.4'
O O 0.0106 0.0060 'International Tables Vol C Tables 4.2.6.8 and 6.1.1.4'
Cl Cl 0.1484 0.1585 'International Tables Vol C Tables 4.2.6.8 and 6.1.1.4'

loop_
_geom_angle_atom_site_label_1
_geom_angle_atom_site_label_2
_geom_angle_atom_site_label_3
_geom_angle
_geom_angle_publ_flag
C1 N1 C9 119.8(4) yes
C1 N1 C10 119.3(5) ?
C9 N1 C10 120.9(5) ?
O1 C1 N1 119.0(6) ?
O1 C1 C2 122.9(7) ?
N1 C1 C2 118.0(5) yes
C1 C2 C3 112.9(5) yes
C1 C2 H2A 109.0 ?
C3 C2 H2A 109.0 ?
C1 C2 H2B 109.0 ?
C3 C2 H2B 109.0 ?
H2A C2 H2B 107.8 ?
C11 C3 C2 112.3(5) ?
C11 C3 C4 113.7(4) ?
C2 C3 C4 106.2(4) yes
C11 C3 H3 108.1 ?
C2 C3 H3 108.1 ?
C4 C3 H3 108.1 ?
C9 C4 C5 120.4(5) ?
C9 C4 C3 121.8(4) yes
C5 C4 C3 117.8(4) ?
O2 C5 C4 121.5(5) ?
O2 C5 C6 121.5(5) ?
C4 C5 C6 116.9(5) ?
C7 C6 C5 117.0(6) ?
C7 C6 H6A 108.0 ?
C5 C6 H6A 108.0 ?
C7 C6 H6B 108.0 ?
C5 C6 H6B 108.0 ?
H6A C6 H6B 107.3 ?
C6 C7 C18 117.5(5) ?
C6 C7 C8 114.6(5) ?
C18 C7 C8 113.7(5) ?
C6 C7 C17 103.1(6) ?
C18 C7 C17 102.5(5) ?
C8 C7 C17 102.7(5) ?
C9 C8 C7 115.3(5) ?
C9 C8 H8A 108.4 ?
C7 C8 H8A 108.4 ?
C9 C8 H8B 108.4 ?
C7 C8 H8B 108.4 ?
H8A C8 H8B 107.5 ?
C4 C9 N1 119.4(4) yes
C4 C9 C8 123.8(4) ?
N1 C9 C8 116.9(4) ?
N1 C10 H10A 109.5 ?
N1 C10 H10B 109.5 ?
H10A C10 H10B 109.5 ?
N1 C10 H10C 109.5 ?
H10A C10 H10C 109.5 ?
H10B C10 H10C 109.5 ?
C16 C11 C12 116.4(4) ?
C16 C11 C3 124.4(4) ?
C12 C11 C3 119.1(5) ?
C13 C12 C11 120.8(5) ?
C13 C12 H12 119.6 ?
C11 C12 H12 119.6 ?
C14 C13 C12 120.4(6) ?
C14 C13 H13 119.8 ?
C12 C13 H13 119.8 ?
C13 C14 C15 120.6(5) ?
C13 C14 Cl1 120.0(5) ?
C15 C14 Cl1 119.4(5) ?
C16 C15 C14 118.6(6) ?
C16 C15 H15 120.7 ?
C14 C15 H15 120.7 ?
C15 C16 C11 123.0(5) ?
C15 C16 H16 118.5 ?
C11 C16 H16 118.5 ?
C7 C17 H17A 109.5 ?
C7 C17 H17B 109.5 ?
H17A C17 H17B 109.5 ?
C7 C17 H17C 109.5 ?
H17A C17 H17C 109.5 ?
H17B C17 H17C 109.5 ?
C7 C18 H18A 109.5 ?
C7 C18 H18B 109.5 ?
H18A C18 H18B 109.5 ?
C7 C18 H18C 109.5 ?
H18A C18 H18C 109.5 ?
H18B C18 H18C 109.5 ?

loop_
_geom_bond_atom_site_label_1
_geom_bond_atom_site_label_2
_geom_bond_distance
_geom_bond_publ_flag
Cl1 C14 1.712(6) ?
N1 C1 1.392(8) yes
N1 C9 1.410(6) yes
N1 C10 1.443(7) ?
O1 C1 1.210(7) ?
O2 C5 1.205(6) ?
C1 C2 1.455(8) yes
C2 C3 1.514(8) yes
C2 H2A 0.9700 ?
C2 H2B 0.9700 ?
C3 C11 1.499(6) ?
C3 C4 1.515(7) yes
C3 H3 0.9800 ?
C4 C9 1.354(7) yes
C4 C5 1.459(8) ?
C5 C6 1.474(9) ?
C6 C7 1.445(8) ?
C6 H6A 0.9700 ?
C6 H6B 0.9700 ?
C7 C18 1.469(8) ?
C7 C8 1.512(8) ?
C7 C17 1.631(9) ?
C8 C9 1.462(8) ?
C8 H8A 0.9700 ?
C8 H8B 0.9700 ?
C10 H10A 0.9600 ?
C10 H10B 0.9600 ?
C10 H10C 0.9600 ?
C11 C16 1.377(6) ?
C11 C12 1.392(7) ?
C12 C13 1.382(8) ?
C12 H12 0.9300 ?
C13 C14 1.348(8) ?
C13 H13 0.9300 ?
C14 C15 1.372(8) ?
C15 C16 1.370(7) ?
C15 H15 0.9300 ?
C16 H16 0.9300 ?
C17 H17A 0.9600 ?
C17 H17B 0.9600 ?
C17 H17C 0.9600 ?
C18 H18A 0.9600 ?
C18 H18B 0.9600 ?
C18 H18C 0.9600 ?

loop_
_cod_related_entry_id
_cod_related_entry_database
_cod_related_entry_code
1 ChemSpider 2967999
